data_4032163
loop_
_publ_author_name
'Maugeri, Leonardo'
'L\'ebl, Tom\'a\<s'
'Cordes, David B.'
'Slawin, Alexandra M. Z.'
'Philp, Douglas'

_publ_section_title
;
 Cooperative Binding in a Phosphine Oxide-Based Halogen Bonded Dimer
 Drives Supramolecular Oligomerization.
;
_journal_issue 4
_journal_name_full 'The Journal of organic chemistry'
_journal_page_first 1986
_journal_page_last 1995
_journal_paper_doi 10.1021/acs.joc.6b02822
_journal_volume 82
_journal_year 2017
_chemical_formula_moiety 'C26 H14 F5 I N3 O P'
_chemical_formula_sum 'C26 H14 F5 I N3 O P'
_chemical_formula_weight 637.29
_space_group_crystal_system monoclinic
_space_group_IT_number 14
_space_group_name_Hall '-P 2yn'
_space_group_name_H-M_alt 'P 1 21/n 1'
_symmetry_space_group_name_Hall '-P 2yn'
_symmetry_space_group_name_H-M 'P 1 21/n 1'
_atom_sites_solution_hydrogens geom
_atom_sites_solution_primary direct
_atom_sites_solution_secondary difmap
_audit_creation_date 2016-11-03
_audit_creation_method 'by CrystalStructure 4.2'
_cell_angle_alpha 90.0000
_cell_angle_beta 94.111(9)
_cell_angle_gamma 90.0000
_cell_formula_units_Z 4
_cell_length_a 9.904(4)
_cell_length_b 8.337(3)
_cell_length_c 29.035(12)
_cell_measurement_reflns_used 1169
_cell_measurement_temperature 173
_cell_measurement_theta_max 21.20
_cell_measurement_theta_min 2.10
_cell_volume 2391.2(16)
_computing_cell_refinement 'CrystalClear-SM Expert 2.1 b45'
_computing_data_collection 'CrystalClear-SM Expert 2.1 b45 (Rigaku, 2015)'
_computing_data_reduction 'CrystalClear-SM Expert 2.1 b45'
_computing_molecular_graphics 'CrystalStructure 4.2'
_computing_publication_material 'CrystalStructure 4.2 (Rigaku, 2015)'
_computing_structure_refinement 'SHELXL Version 2014/7 (Sheldrick, 2008)'
_computing_structure_solution 'DIRDIF99-PATTY (Gould, et al., 1999)'
_diffrn_ambient_temperature 173
_diffrn_detector_area_resol_mean 5.814
_diffrn_measured_fraction_theta_full 0.999
_diffrn_measured_fraction_theta_max 0.998
_diffrn_measurement_device_type 'Rigaku XtaLAB P200'
_diffrn_measurement_method \w
_diffrn_radiation_type 'Mo K\a'
_diffrn_radiation_wavelength 0.71075
_diffrn_reflns_av_R_equivalents 0.2133
_diffrn_reflns_Laue_measured_fraction_full 0.999
_diffrn_reflns_Laue_measured_fraction_max 0.998
_diffrn_reflns_limit_h_max 11
_diffrn_reflns_limit_h_min -11
_diffrn_reflns_limit_k_max 7
_diffrn_reflns_limit_k_min -10
_diffrn_reflns_limit_l_max 34
_diffrn_reflns_limit_l_min -34
_diffrn_reflns_number 18598
_diffrn_reflns_point_group_measured_fraction_full 0.999
_diffrn_reflns_point_group_measured_fraction_max 0.998
_diffrn_reflns_theta_full 25.242
_diffrn_reflns_theta_max 25.338
_diffrn_reflns_theta_min 1.406
_diffrn_standards_number 0
_exptl_absorpt_coefficient_mu 1.472
_exptl_absorpt_correction_T_max 0.985
_exptl_absorpt_correction_T_min 0.782
_exptl_absorpt_correction_type multi-scan
_exptl_absorpt_process_details 'REQAB (Rigaku, 1998)'
_exptl_crystal_colour colorless
_exptl_crystal_density_diffrn 1.770
_exptl_crystal_density_method 'not measured'
_exptl_crystal_description chip
_exptl_crystal_F_000 1248.00
_exptl_crystal_size_max 0.110
_exptl_crystal_size_mid 0.040
_exptl_crystal_size_min 0.010
_refine_diff_density_max 0.83
_refine_diff_density_min -0.73
_refine_ls_extinction_method none
_refine_ls_goodness_of_fit_ref 1.036
_refine_ls_hydrogen_treatment constr
_refine_ls_number_parameters 334
_refine_ls_number_reflns 4349
_refine_ls_number_restraints 0
_refine_ls_R_factor_all 0.2221
_refine_ls_R_factor_gt 0.0753
_refine_ls_shift/su_max 0.000
_refine_ls_structure_factor_coef Fsqd
_refine_ls_weighting_details 'w = 1/[\s^2^(Fo^2^)+(0.0374P)^2^+3.8033P] where P=(Fo^2^+2Fc^2^)/3'
_refine_ls_weighting_scheme calc
_refine_ls_wR_factor_gt 0.0983
_refine_ls_wR_factor_ref 0.1365
_reflns_Friedel_coverage 0.000
_reflns_number_gt 1886
_reflns_number_total 4349
_reflns_threshold_expression F^2^>2.0\s(F^2^)
_cod_data_source_file jo6b02822_si_002.cif
_cod_data_source_block 2
_cod_depositor_comments 'Adding full bibliography for 4032163--4032165.cif.'
_cod_database_code 4032163

loop_
_space_group_symop_id
_space_group_symop_operation_xyz
1 +X,+Y,+Z
2 1/2-X,1/2+Y,1/2-Z
3 -X,-Y,-Z
4 -1/2+X,-1/2-Y,-1/2+Z

loop_
_atom_site_label
_atom_site_type_symbol
_atom_site_fract_x
_atom_site_fract_y
_atom_site_fract_z
_atom_site_U_iso_or_equiv
_atom_site_adp_type
_atom_site_occupancy
_atom_site_site_symmetry_order
_atom_site_calc_flag
_atom_site_refinement_flags_posn
_atom_site_refinement_flags_adp
I20 I 0.10383(7) 0.25914(10) 0.13564(2) 0.0363(2) Uani 1 1 d . .
P1 P 0.7873(3) 0.3793(3) 0.04911(9) 0.0262(7) Uani 1 1 d . .
F25 F 0.0412(6) -0.0960(7) 0.1896(2) 0.0492(17) Uani 1 1 d . .
F26 F -0.2016(7) -0.1446(8) 0.2238(3) 0.062(2) Uani 1 1 d . .
F27 F -0.2702(6) 0.0128(8) 0.2987(2) 0.0581(19) Uani 1 1 d . .
F28 F -0.0988(6) 0.2330(9) 0.33937(19) 0.0526(16) Uani 1 1 d . .
F29 F 0.1416(6) 0.2883(7) 0.30450(19) 0.0446(17) Uani 1 1 d . .
O1 O 0.9219(6) 0.3081(7) 0.0629(2) 0.0304(18) Uani 1 1 d . .
N21 N 0.2213(9) 0.1300(10) 0.2285(3) 0.034(2) Uani 1 1 d . .
N22 N 0.3361(9) 0.0910(10) 0.2547(3) 0.037(2) Uani 1 1 d . .
N23 N 0.4376(9) 0.1304(10) 0.2304(3) 0.036(2) Uani 1 1 d . .
C1 C 0.4819(9) 0.2476(14) 0.1547(3) 0.027(2) Uani 1 1 d . .
C2 C 0.4529(11) 0.3725(12) 0.1242(3) 0.031(3) Uani 1 1 d . .
H2 H 0.3690 0.4276 0.1249 0.037 Uiso 1 1 calc R U
C3 C 0.5444(10) 0.4187(12) 0.0925(3) 0.028(3) Uani 1 1 d . .
H3 H 0.5241 0.5066 0.0724 0.033 Uiso 1 1 calc R U
C4 C 0.6650(11) 0.3365(11) 0.0905(3) 0.027(3) Uani 1 1 d . .
C5 C 0.6944(9) 0.2114(11) 0.1217(3) 0.028(3) Uani 1 1 d . .
H5 H 0.7783 0.1566 0.1211 0.033 Uiso 1 1 calc R U
C6 C 0.6052(12) 0.1665(12) 0.1530(3) 0.035(3) Uani 1 1 d . .
H6 H 0.6268 0.0802 0.1736 0.042 Uiso 1 1 calc R U
C7 C 0.7967(10) 0.5914(12) 0.0433(4) 0.023(3) Uani 1 1 d . .
C8 C 0.8400(11) 0.6792(14) 0.0829(4) 0.033(3) Uani 1 1 d . .
H8 H 0.8488 0.6256 0.1118 0.039 Uiso 1 1 calc R U
C9 C 0.8699(11) 0.8389(14) 0.0812(4) 0.033(3) Uani 1 1 d . .
H9 H 0.8990 0.8963 0.1084 0.040 Uiso 1 1 calc R U
C10 C 0.8568(12) 0.9130(14) 0.0397(5) 0.044(3) Uani 1 1 d . .
H10 H 0.8795 1.0235 0.0382 0.053 Uiso 1 1 calc R U
C11 C 0.8121(12) 0.8362(14) -0.0008(4) 0.034(3) Uani 1 1 d . .
H11 H 0.8036 0.8917 -0.0294 0.040 Uiso 1 1 calc R U
C12 C 0.7804(11) 0.6757(14) 0.0022(4) 0.032(3) Uani 1 1 d . .
H12 H 0.7463 0.6210 -0.0249 0.039 Uiso 1 1 calc R U
C13 C 0.7181(10) 0.2966(10) -0.0053(3) 0.025(3) Uani 1 1 d . .
C14 C 0.5901(10) 0.2275(13) -0.0105(3) 0.032(3) Uani 1 1 d . .
H14 H 0.5318 0.2315 0.0141 0.038 Uiso 1 1 calc R U
C15 C 0.5483(12) 0.1527(12) -0.0516(4) 0.036(3) Uani 1 1 d . .
H15 H 0.4602 0.1073 -0.0556 0.043 Uiso 1 1 calc R U
C16 C 0.6328(12) 0.1440(13) -0.0865(4) 0.043(3) Uani 1 1 d . .
H16 H 0.6056 0.0875 -0.1140 0.052 Uiso 1 1 calc R U
C17 C 0.7582(11) 0.2172(14) -0.0819(3) 0.043(3) Uani 1 1 d . .
H17 H 0.8143 0.2163 -0.1071 0.051 Uiso 1 1 calc R U
C18 C 0.8020(10) 0.2906(12) -0.0419(4) 0.036(3) Uani 1 1 d . .
H18 H 0.8896 0.3376 -0.0387 0.043 Uiso 1 1 calc R U
C19 C 0.3872(11) 0.1954(10) 0.1894(3) 0.027(3) Uani 1 1 d . .
C20 C 0.2512(11) 0.1971(10) 0.1868(3) 0.030(3) Uani 1 1 d . .
C24 C 0.0945(10) 0.0998(12) 0.2459(3) 0.025(2) Uani 1 1 d . .
C25 C 0.0058(12) -0.0101(12) 0.2258(4) 0.036(3) Uani 1 1 d . .
C26 C -0.1166(11) -0.0372(13) 0.2434(4) 0.037(3) Uani 1 1 d . .
C27 C -0.1504(11) 0.0428(13) 0.2814(4) 0.033(3) Uani 1 1 d . .
C28 C -0.0627(13) 0.1536(13) 0.3018(4) 0.037(3) Uani 1 1 d . .
C29 C 0.0586(11) 0.1826(13) 0.2842(3) 0.030(3) Uani 1 1 d . .

loop_
_atom_site_aniso_label
_atom_site_aniso_U_11
_atom_site_aniso_U_22
_atom_site_aniso_U_33
_atom_site_aniso_U_23
_atom_site_aniso_U_13
_atom_site_aniso_U_12
I20 0.0322(4) 0.0443(4) 0.0317(4) 0.0042(5) -0.0030(3) -0.0009(5)
P1 0.0256(16) 0.0267(16) 0.0258(16) 0.0001(13) -0.0010(13) -0.0010(13)
F25 0.056(4) 0.046(4) 0.045(4) -0.004(3) -0.002(3) -0.009(3)
F26 0.045(4) 0.053(4) 0.086(5) 0.006(4) -0.012(4) -0.012(4)
F27 0.045(4) 0.065(5) 0.065(5) 0.030(4) 0.012(4) 0.004(4)
F28 0.053(4) 0.064(4) 0.042(3) 0.005(4) 0.011(3) 0.009(4)
F29 0.049(4) 0.046(5) 0.038(4) -0.008(3) -0.001(3) -0.015(3)
O1 0.028(4) 0.030(4) 0.032(4) 0.000(3) -0.006(3) 0.003(3)
N21 0.036(6) 0.046(6) 0.018(5) 0.003(4) -0.005(5) -0.003(5)
N22 0.037(6) 0.049(6) 0.023(5) 0.005(4) -0.001(5) -0.006(5)
N23 0.033(6) 0.050(6) 0.026(5) 0.003(5) -0.003(5) 0.002(5)
C1 0.032(6) 0.022(5) 0.027(5) -0.001(6) -0.004(5) -0.013(7)
C2 0.027(6) 0.037(7) 0.028(6) -0.008(5) -0.007(6) 0.001(5)
C3 0.030(7) 0.027(6) 0.026(6) 0.000(5) 0.002(6) 0.004(5)
C4 0.043(7) 0.019(6) 0.017(6) 0.002(5) -0.006(5) -0.006(5)
C5 0.015(5) 0.032(8) 0.036(6) -0.002(5) 0.002(5) 0.003(5)
C6 0.044(7) 0.037(6) 0.023(6) 0.003(5) -0.003(6) 0.002(6)
C7 0.016(6) 0.030(6) 0.024(6) -0.007(5) -0.002(5) -0.002(5)
C8 0.033(7) 0.037(8) 0.028(7) 0.004(6) -0.004(6) 0.007(6)
C9 0.030(7) 0.030(8) 0.040(8) -0.009(6) 0.002(6) 0.000(6)
C10 0.039(8) 0.028(7) 0.068(10) -0.003(7) 0.024(8) 0.003(6)
C11 0.039(8) 0.033(8) 0.029(8) 0.006(6) -0.001(6) 0.000(6)
C12 0.031(7) 0.039(8) 0.027(7) -0.007(5) 0.002(6) -0.003(6)
C13 0.032(6) 0.017(6) 0.027(6) 0.005(4) 0.000(5) -0.003(5)
C14 0.033(6) 0.033(7) 0.029(6) 0.012(6) 0.000(5) 0.002(6)
C15 0.040(7) 0.035(7) 0.031(7) 0.004(5) -0.006(6) 0.000(6)
C16 0.050(8) 0.043(7) 0.037(7) -0.014(6) -0.002(7) 0.006(7)
C17 0.040(7) 0.065(9) 0.024(6) -0.006(6) 0.013(5) 0.003(7)
C18 0.029(6) 0.039(8) 0.039(7) -0.005(5) 0.001(6) -0.005(5)
C19 0.031(7) 0.021(6) 0.027(6) -0.001(4) -0.011(5) 0.006(5)
C20 0.036(7) 0.026(7) 0.028(6) 0.007(4) 0.000(5) 0.009(5)
C24 0.024(6) 0.026(6) 0.023(6) 0.006(5) -0.004(5) -0.008(5)
C25 0.059(9) 0.021(6) 0.028(7) -0.006(5) -0.006(6) 0.000(6)
C26 0.029(7) 0.032(7) 0.049(8) 0.007(6) -0.011(7) -0.007(6)
C27 0.027(7) 0.033(7) 0.039(7) 0.017(6) 0.005(6) 0.003(6)
C28 0.053(8) 0.039(7) 0.019(6) 0.006(5) 0.002(7) 0.006(7)
C29 0.035(7) 0.041(7) 0.014(6) 0.010(5) -0.006(6) -0.010(6)

loop_
_atom_type_symbol
_atom_type_description
_atom_type_scat_dispersion_real
_atom_type_scat_dispersion_imag
_atom_type_scat_source
C C 0.0033 0.0016
;
International Tables for Crystallography
(Vol. C, Tables 4.2.6.8 and 6.1.1.4)
;
H H 0.0000 0.0000
;
International Tables for Crystallography
(Vol. C, Table 6.1.1.4)
;
F F 0.0171 0.0103
;
International Tables for Crystallography
(Vol. C, Tables 4.2.6.8 and 6.1.1.4)
;
I I -0.4742 1.8119
;
International Tables for Crystallography
(Vol. C, Tables 4.2.6.8 and 6.1.1.4)
;
N N 0.0061 0.0033
;
International Tables for Crystallography
(Vol. C, Tables 4.2.6.8 and 6.1.1.4)
;
O O 0.0106 0.0060
;
International Tables for Crystallography
(Vol. C, Tables 4.2.6.8 and 6.1.1.4)
;
P P 0.1023 0.0942
;
International Tables for Crystallography
(Vol. C, Tables 4.2.6.8 and 6.1.1.4)
;

loop_
_geom_angle_atom_site_label_1
_geom_angle_atom_site_label_2
_geom_angle_atom_site_label_3
_geom_angle
O1 P1 C7 111.7(4)
O1 P1 C4 111.9(4)
C7 P1 C4 107.6(5)
O1 P1 C13 111.0(4)
C7 P1 C13 108.3(4)
C4 P1 C13 106.0(5)
N22 N21 C20 111.3(8)
N22 N21 C24 119.1(8)
C20 N21 C24 129.6(9)
N23 N22 N21 106.3(7)
N22 N23 C19 108.7(8)
C2 C1 C6 118.8(9)
C2 C1 C19 122.7(9)
C6 C1 C19 118.5(9)
C1 C2 C3 121.1(9)
C1 C2 H2 119.5
C3 C2 H2 119.5
C4 C3 C2 119.8(9)
C4 C3 H3 120.1
C2 C3 H3 120.1
C3 C4 C5 118.9(9)
C3 C4 P1 123.7(8)
C5 C4 P1 117.4(8)
C6 C5 C4 121.4(9)
C6 C5 H5 119.3
C4 C5 H5 119.3
C5 C6 C1 119.9(9)
C5 C6 H6 120.0
C1 C6 H6 120.0
C12 C7 C8 116.9(10)
C12 C7 P1 125.6(8)
C8 C7 P1 117.1(8)
C9 C8 C7 122.2(12)
C9 C8 H8 118.9
C7 C8 H8 118.9
C10 C9 C8 118.0(13)
C10 C9 H9 121.0
C8 C9 H9 121.0
C9 C10 C11 123.4(11)
C9 C10 H10 118.3
C11 C10 H10 118.3
C12 C11 C10 117.2(12)
C12 C11 H11 121.4
C10 C11 H11 121.4
C11 C12 C7 122.2(12)
C11 C12 H12 118.9
C7 C12 H12 118.9
C14 C13 C18 119.4(9)
C14 C13 P1 122.4(7)
C18 C13 P1 117.9(7)
C15 C14 C13 119.6(9)
C15 C14 H14 120.2
C13 C14 H14 120.2
C16 C15 C14 120.3(10)
C16 C15 H15 119.9
C14 C15 H15 119.9
C15 C16 C17 120.1(10)
C15 C16 H16 119.9
C17 C16 H16 119.9
C18 C17 C16 120.7(10)
C18 C17 H17 119.6
C16 C17 H17 119.6
C17 C18 C13 119.8(9)
C17 C18 H18 120.1
C13 C18 H18 120.1
C20 C19 N23 110.8(9)
C20 C19 C1 129.5(9)
N23 C19 C1 119.6(9)
C19 C20 N21 102.9(9)
C19 C20 I20 134.1(8)
N21 C20 I20 122.9(7)
C25 C24 C29 119.0(10)
C25 C24 N21 121.8(9)
C29 C24 N21 119.2(9)
F25 C25 C26 119.6(10)
F25 C25 C24 119.8(10)
C26 C25 C24 120.6(10)
F26 C26 C27 119.8(10)
F26 C26 C25 120.1(11)
C27 C26 C25 120.1(11)
F27 C27 C26 119.3(11)
F27 C27 C28 120.9(11)
C26 C27 C28 119.9(10)
F28 C28 C29 120.6(11)
F28 C28 C27 118.9(11)
C29 C28 C27 120.5(10)
F29 C29 C28 119.5(10)
F29 C29 C24 120.5(10)
C28 C29 C24 119.9(11)

loop_
_geom_bond_atom_site_label_1
_geom_bond_atom_site_label_2
_geom_bond_distance
I20 C20 2.072(10)
P1 O1 1.488(7)
P1 C7 1.780(10)
P1 C4 1.802(11)
P1 C13 1.813(10)
F25 C25 1.340(11)
F26 C26 1.329(12)
F27 C27 1.344(11)
F28 C28 1.347(11)
F29 C29 1.315(11)
N21 N22 1.362(11)
N21 C20 1.387(12)
N21 C24 1.410(12)
N22 N23 1.311(11)
N23 C19 1.370(12)
C1 C2 1.384(14)
C1 C6 1.400(14)
C1 C19 1.490(13)
C2 C3 1.391(13)
C2 H2 0.9500
C3 C4 1.382(13)
C3 H3 0.9500
C4 C5 1.398(13)
C5 C6 1.365(13)
C5 H5 0.9500
C6 H6 0.9500
C7 C12 1.385(14)
C7 C8 1.403(14)
C8 C9 1.366(13)
C8 H8 0.9500
C9 C10 1.353(16)
C9 H9 0.9500
C10 C11 1.383(16)
C10 H10 0.9500
C11 C12 1.379(13)
C11 H11 0.9500
C12 H12 0.9500
C13 C14 1.391(13)
C13 C18 1.395(13)
C14 C15 1.384(13)
C14 H14 0.9500
C15 C16 1.361(14)
C15 H15 0.9500
C16 C17 1.381(14)
C16 H16 0.9500
C17 C18 1.358(13)
C17 H17 0.9500
C18 H18 0.9500
C19 C20 1.343(14)
C24 C25 1.371(14)
C24 C29 1.377(14)
C25 C26 1.367(15)
C26 C27 1.352(14)
C27 C28 1.372(15)
C28 C29 1.359(14)

loop_
_geom_torsion_atom_site_label_1
_geom_torsion_atom_site_label_2
_geom_torsion_atom_site_label_3
_geom_torsion_atom_site_label_4
_geom_torsion
C20 N21 N22 N23 -0.6(11)
C24 N21 N22 N23 179.6(8)
N21 N22 N23 C19 0.7(10)
C6 C1 C2 C3 -0.6(14)
C19 C1 C2 C3 179.4(9)
C1 C2 C3 C4 1.7(14)
C2 C3 C4 C5 -2.3(14)
C2 C3 C4 P1 176.9(7)
O1 P1 C4 C3 163.3(8)
C7 P1 C4 C3 40.2(10)
C13 P1 C4 C3 -75.5(9)
O1 P1 C4 C5 -17.5(9)
C7 P1 C4 C5 -140.6(7)
C13 P1 C4 C5 103.7(8)
C3 C4 C5 C6 1.9(14)
P1 C4 C5 C6 -177.4(8)
C4 C5 C6 C1 -0.8(15)
C2 C1 C6 C5 0.2(15)
C19 C1 C6 C5 -179.9(9)
O1 P1 C7 C12 110.6(9)
C4 P1 C7 C12 -126.2(10)
C13 P1 C7 C12 -12.0(11)
O1 P1 C7 C8 -61.3(9)
C4 P1 C7 C8 61.9(9)
C13 P1 C7 C8 176.1(8)
C12 C7 C8 C9 -2.4(16)
P1 C7 C8 C9 170.3(9)
C7 C8 C9 C10 -0.1(17)
C8 C9 C10 C11 1.4(18)
C9 C10 C11 C12 -0.3(18)
C10 C11 C12 C7 -2.3(18)
C8 C7 C12 C11 3.6(17)
P1 C7 C12 C11 -168.4(9)
O1 P1 C13 C14 126.0(8)
C7 P1 C13 C14 -110.9(8)
C4 P1 C13 C14 4.3(9)
O1 P1 C13 C18 -48.4(8)
C7 P1 C13 C18 74.7(8)
C4 P1 C13 C18 -170.1(7)
C18 C13 C14 C15 0.5(14)
P1 C13 C14 C15 -173.8(7)
C13 C14 C15 C16 1.3(15)
C14 C15 C16 C17 -3.5(16)
C15 C16 C17 C18 3.8(16)
C16 C17 C18 C13 -2.0(16)
C14 C13 C18 C17 -0.2(14)
P1 C13 C18 C17 174.4(8)
N22 N23 C19 C20 -0.6(11)
N22 N23 C19 C1 -178.8(9)
C2 C1 C19 C20 32.3(16)
C6 C1 C19 C20 -147.7(10)
C2 C1 C19 N23 -150.0(9)
C6 C1 C19 N23 30.1(13)
N23 C19 C20 N21 0.2(10)
C1 C19 C20 N21 178.2(9)
N23 C19 C20 I20 -174.9(7)
C1 C19 C20 I20 3.0(16)
N22 N21 C20 C19 0.2(10)
C24 N21 C20 C19 -180.0(9)
N22 N21 C20 I20 176.1(6)
C24 N21 C20 I20 -4.1(14)
N22 N21 C24 C25 -114.4(11)
C20 N21 C24 C25 65.8(14)
N22 N21 C24 C29 65.5(12)
C20 N21 C24 C29 -114.3(11)
C29 C24 C25 F25 -177.5(9)
N21 C24 C25 F25 2.4(15)
C29 C24 C25 C26 0.1(15)
N21 C24 C25 C26 180.0(9)
F25 C25 C26 F26 -2.1(15)
C24 C25 C26 F26 -179.7(9)
F25 C25 C26 C27 176.6(9)
C24 C25 C26 C27 -1.1(16)
F26 C26 C27 F27 -0.3(15)
C25 C26 C27 F27 -179.0(9)
F26 C26 C27 C28 179.9(9)
C25 C26 C27 C28 1.3(16)
F27 C27 C28 F28 -0.3(14)
C26 C27 C28 F28 179.4(9)
F27 C27 C28 C29 179.7(9)
C26 C27 C28 C29 -0.6(15)
F28 C28 C29 F29 0.6(14)
C27 C28 C29 F29 -179.4(9)
F28 C28 C29 C24 179.6(9)
C27 C28 C29 C24 -0.4(15)
C25 C24 C29 F29 179.7(9)
N21 C24 C29 F29 -0.2(14)
C25 C24 C29 C28 0.6(15)
N21 C24 C29 C28 -179.3(9)
